data_4034959
loop_
_publ_author_name
'Shen, Renzeng'
'Laval, Stephane'
'Cao, Xin'
'Yu, Biao'

_publ_section_title
;
 Synthesis of \D<sup>20</sup>-Ginsenosides Rh<sub>4</sub>,
 (20E)-Rh<sub>3</sub>, Rg<sub>6</sub>, and Rk<sub>1</sub>: A General
 Approach To Access Dehydrated Ginsenosides.
;
_journal_issue 5
_journal_name_full 'The Journal of organic chemistry'
_journal_page_first 2601
_journal_page_last 2610
_journal_paper_doi 10.1021/acs.joc.7b02987
_journal_volume 83
_journal_year 2018
_chemical_absolute_configuration unk
_chemical_formula_sum 'C30 H50 O2'
_chemical_formula_weight 442.70
_space_group_crystal_system monoclinic
_space_group_IT_number 4
_space_group_name_Hall 'P 2yb'
_space_group_name_H-M_alt 'P 1 21 1'
_atom_sites_solution_hydrogens mixed
_audit_creation_method SHELXL-2013
_cell_angle_alpha 90
_cell_angle_beta 90.613(3)
_cell_angle_gamma 90
_cell_formula_units_Z 4
_cell_length_a 11.3996(13)
_cell_length_b 7.4707(8)
_cell_length_c 31.868(4)
_cell_measurement_reflns_used 2806
_cell_measurement_temperature 293(2)
_cell_measurement_theta_max 44.817
_cell_measurement_theta_min 4.371
_cell_volume 2713.8(5)
_computing_cell_refinement 'Bruker SMART'
_computing_data_collection 'Bruker SMART'
_computing_data_reduction 'Bruker SHELXTL'
_computing_molecular_graphics 'Bruker SHELXTL'
_computing_publication_material 'Bruker SHELXTL'
_computing_structure_refinement 'SHELXL-2013 (Sheldrick, 2013)'
_computing_structure_solution 'Bruker SHELXTL'
_diffrn_ambient_temperature 293(2)
_diffrn_measured_fraction_theta_full 0.999
_diffrn_measured_fraction_theta_max 0.999
_diffrn_measurement_device_type 'CCD area detector'
_diffrn_measurement_method 'phi and omega scans'
_diffrn_radiation_type MoK\a
_diffrn_radiation_wavelength 0.71073
_diffrn_reflns_av_R_equivalents 0.0414
_diffrn_reflns_av_unetI/netI 0.0807
_diffrn_reflns_Laue_measured_fraction_full 0.999
_diffrn_reflns_Laue_measured_fraction_max 0.999
_diffrn_reflns_limit_h_max 11
_diffrn_reflns_limit_h_min -13
_diffrn_reflns_limit_k_max 9
_diffrn_reflns_limit_k_min -8
_diffrn_reflns_limit_l_max 38
_diffrn_reflns_limit_l_min -38
_diffrn_reflns_number 15846
_diffrn_reflns_point_group_measured_fraction_full 0.957
_diffrn_reflns_point_group_measured_fraction_max 0.954
_diffrn_reflns_theta_full 25.242
_diffrn_reflns_theta_max 25.497
_diffrn_reflns_theta_min 1.278
_exptl_absorpt_coefficient_mu 0.065
_exptl_absorpt_correction_T_max 0.7457
_exptl_absorpt_correction_T_min 0.6517
_exptl_absorpt_correction_type multi-scan
_exptl_absorpt_process_details sadabs
_exptl_crystal_colour colorless
_exptl_crystal_density_diffrn 1.083
_exptl_crystal_description prismatic
_exptl_crystal_F_000 984
_exptl_crystal_size_max 0.211
_exptl_crystal_size_mid 0.123
_exptl_crystal_size_min 0.056
_refine_diff_density_max 0.256
_refine_diff_density_min -0.147
_refine_diff_density_rms 0.036
_refine_ls_abs_structure_details
; 
 Flack x determined using 1946 quotients [(I+)-(I-)]/[(I+)+(I-)] 
 (Parsons and Flack (2004), Acta Cryst. A60, s61). 
;
_refine_ls_abs_structure_Flack 1.1(10)
_refine_ls_extinction_method none
_refine_ls_goodness_of_fit_ref 1.083
_refine_ls_hydrogen_treatment constr
_refine_ls_matrix_type full
_refine_ls_number_parameters 626
_refine_ls_number_reflns 9629
_refine_ls_number_restraints 39
_refine_ls_restrained_S_all 1.089
_refine_ls_R_factor_all 0.1120
_refine_ls_R_factor_gt 0.0769
_refine_ls_shift/su_max 0.001
_refine_ls_shift/su_mean 0.000
_refine_ls_structure_factor_coef Fsqd
_refine_ls_weighting_details 'w=1/[\s^2^(Fo^2^)+(0.0550P)^2^+0.6285P] where P=(Fo^2^+2Fc^2^)/3'
_refine_ls_weighting_scheme calc
_refine_ls_wR_factor_gt 0.1498
_refine_ls_wR_factor_ref 0.1678
_reflns_Friedel_coverage 0.765
_reflns_Friedel_fraction_full 0.906
_reflns_Friedel_fraction_max 0.902
_reflns_number_gt 6508
_reflns_number_total 9629
_reflns_threshold_expression 'I > 2\s(I)'
_cod_data_source_file jo7b02987_si_002.cif
_cod_data_source_block cd214543
_cod_original_cell_volume 2713.9(5)
_cod_original_sg_symbol_H-M 'P 21'
_cod_database_code 4034959
_shelx_space_group_comment
; 
The symmetry employed for this shelxl refinement is uniquely defined 
by the following loop, which should always be used as a source of 
symmetry information in preference to the above space-group names. 
They are only intended as comments. 
;
_shelxl_version_number 2013-4

loop_
_space_group_symop_operation_xyz
'x, y, z'
'-x, y+1/2, -z'

loop_
_atom_site_label
_atom_site_type_symbol
_atom_site_fract_x
_atom_site_fract_y
_atom_site_fract_z
_atom_site_U_iso_or_equiv
_atom_site_adp_type
_atom_site_occupancy
_atom_site_site_symmetry_order
_atom_site_calc_flag
_atom_site_refinement_flags_posn
_atom_site_refinement_flags_adp
_atom_site_refinement_flags_occupancy
_atom_site_disorder_assembly
_atom_site_disorder_group
O1 O 0.4172(4) 0.1938(7) 0.32385(14) 0.0804(14) Uani 1 1 d . . . . .
H1 H 0.4082 0.2859 0.3374 0.121 Uiso 1 1 calc R U . . .
O2 O 0.0125(4) 0.3080(6) 0.08358(12) 0.0696(13) Uani 1 1 d . . . . .
H2 H -0.0464 0.3027 0.0686 0.104 Uiso 1 1 calc R U . . .
O3 O 0.5813(4) -0.0169(6) 0.61863(10) 0.0597(11) Uani 1 1 d . . . . .
H3 H 0.5133 0.0119 0.6234 0.090 Uiso 1 1 calc R U . . .
O4 O 0.6687(4) 0.4273(5) 0.36133(11) 0.0635(12) Uani 1 1 d . . . . .
H4 H 0.6677 0.4187 0.3357 0.095 Uiso 1 1 calc R U . . .
C1 C 0.2442(5) 0.2762(8) 0.22423(17) 0.0529(15) Uani 1 1 d . . . . .
H1A H 0.2606 0.3563 0.2011 0.063 Uiso 1 1 calc R U . . .
H1B H 0.1696 0.3112 0.2361 0.063 Uiso 1 1 calc R U . . .
C2 C 0.3398(6) 0.2962(9) 0.25747(18) 0.0637(17) Uani 1 1 d . . . . .
H2A H 0.4152 0.2704 0.2450 0.076 Uiso 1 1 calc R U . . .
H2B H 0.3414 0.4193 0.2672 0.076 Uiso 1 1 calc R U . . .
C3 C 0.3226(5) 0.1744(9) 0.29453(17) 0.0576(16) Uani 1 1 d . . . . .
H3A H 0.2505 0.2115 0.3086 0.069 Uiso 1 1 calc R U . . .
C4 C 0.3094(5) -0.0244(8) 0.28278(16) 0.0526(15) Uani 1 1 d . . . . .
C5 C 0.2187(5) -0.0391(7) 0.24649(14) 0.0447(13) Uani 1 1 d . . . . .
H5 H 0.1454 0.0030 0.2589 0.054 Uiso 1 1 calc R U . . .
C6 C 0.1919(5) -0.2328(7) 0.23361(17) 0.0500(14) Uani 1 1 d . . . . .
H6A H 0.2563 -0.2794 0.2172 0.060 Uiso 1 1 calc R U . . .
H6B H 0.1847 -0.3063 0.2585 0.060 Uiso 1 1 calc R U . . .
C7 C 0.0790(5) -0.2432(7) 0.20799(16) 0.0491(14) Uani 1 1 d . . . . .
H7A H 0.0143 -0.2048 0.2254 0.059 Uiso 1 1 calc R U . . .
H7B H 0.0650 -0.3669 0.2002 0.059 Uiso 1 1 calc R U . . .
C8 C 0.0806(4) -0.1280(7) 0.16798(14) 0.0377(12) Uani 1 1 d . . . . .
C9 C 0.1201(4) 0.0642(7) 0.18030(15) 0.0387(12) Uani 1 1 d . . . . .
H9 H 0.0578 0.1078 0.1986 0.046 Uiso 1 1 calc R U . . .
C10 C 0.2345(4) 0.0821(7) 0.20741(15) 0.0411(13) Uani 1 1 d . . . . .
C11 C 0.1160(5) 0.1920(8) 0.14215(16) 0.0498(14) Uani 1 1 d . . . . .
H11A H 0.1360 0.3118 0.1515 0.060 Uiso 1 1 calc R U . . .
H11B H 0.1747 0.1547 0.1222 0.060 Uiso 1 1 calc R U . . .
C12 C -0.0033(5) 0.1971(7) 0.12014(16) 0.0477(14) Uani 1 1 d . . . . .
H12 H -0.0611 0.2522 0.1387 0.057 Uiso 1 1 calc R U . . .
C13 C -0.0421(5) 0.0105(7) 0.10881(15) 0.0425(13) Uani 1 1 d . . . . .
H13 H 0.0182 -0.0387 0.0904 0.051 Uiso 1 1 calc R U . . .
C14 C -0.0459(5) -0.1125(7) 0.14781(15) 0.0428(13) Uani 1 1 d . . . . .
C15 C -0.0978(5) -0.2818(8) 0.12780(18) 0.0581(16) Uani 1 1 d . . . . .
H15A H -0.1348 -0.3564 0.1488 0.070 Uiso 1 1 calc R U . . .
H15B H -0.0374 -0.3509 0.1140 0.070 Uiso 1 1 calc R U . . .
C16 C -0.1889(6) -0.2129(10) 0.09579(19) 0.0711(19) Uani 1 1 d . . . . .
H16A H -0.1861 -0.2839 0.0703 0.085 Uiso 1 1 calc R U . . .
H16B H -0.2671 -0.2219 0.1073 0.085 Uiso 1 1 calc R U . . .
C17 C -0.1598(5) -0.0168(9) 0.08607(16) 0.0530(15) Uani 1 1 d . . . . .
H17 H -0.2181 0.0581 0.1001 0.064 Uiso 1 1 calc R U . . .
C18 C -0.1379(5) -0.0474(9) 0.17954(15) 0.0520(15) Uani 1 1 d . . . . .
H18A H -0.2137 -0.0429 0.1661 0.078 Uiso 1 1 calc R U . . .
H18B H -0.1169 0.0699 0.1894 0.078 Uiso 1 1 calc R U . . .
H18C H -0.1404 -0.1286 0.2029 0.078 Uiso 1 1 calc R U . . .
C19 C 0.3450(5) 0.0423(9) 0.18159(17) 0.0573(16) Uani 1 1 d . . . . .
H19A H 0.3338 0.0851 0.1534 0.086 Uiso 1 1 calc R U . . .
H19B H 0.3587 -0.0845 0.1811 0.086 Uiso 1 1 calc R U . . .
H19C H 0.4114 0.1014 0.1942 0.086 Uiso 1 1 calc R U . . .
C20 C -0.1610(5) 0.0321(9) 0.04059(17) 0.0532(15) Uani 1 1 d . . . . .
C21 C -0.0758(6) -0.0604(12) 0.01237(18) 0.084(2) Uani 1 1 d . . . . .
H21A H -0.1047 -0.0564 -0.0160 0.127 Uiso 1 1 calc R U . . .
H21B H -0.0671 -0.1829 0.0210 0.127 Uiso 1 1 calc R U . . .
H21C H -0.0012 -0.0013 0.0141 0.127 Uiso 1 1 calc R U . . .
C22 C -0.2350(6) 0.1518(10) 0.02601(18) 0.0695(19) Uani 1 1 d . . . . .
H22 H -0.2829 0.2055 0.0458 0.083 Uiso 1 1 calc R U . . .
C23 C -0.2530(8) 0.2154(12) -0.0197(2) 0.095(3) Uani 1 1 d . . . . .
H23A H -0.1830 0.1903 -0.0357 0.114 Uiso 1 1 calc R U . . .
H23B H -0.3179 0.1504 -0.0325 0.114 Uiso 1 1 calc R U . . .
C24 C -0.2788(8) 0.4167(15) -0.0210(3) 0.114(3) Uani 1 1 d . . . . .
H24 H -0.2252 0.4905 -0.0072 0.137 Uiso 1 1 calc R U . . .
C25 C -0.3663(7) 0.4949(14) -0.0391(2) 0.088(3) Uani 1 1 d . . . . .
C26 C -0.3703(11) 0.6983(17) -0.0387(3) 0.156(4) Uani 1 1 d . . . . .
H26A H -0.3162 0.7427 -0.0178 0.234 Uiso 1 1 calc R U . . .
H26B H -0.4482 0.7373 -0.0321 0.234 Uiso 1 1 calc R U . . .
H26C H -0.3489 0.7432 -0.0657 0.234 Uiso 1 1 calc R U . . .
C27 C -0.4660(9) 0.4150(15) -0.0619(3) 0.130(4) Uani 1 1 d . . . . .
H27A H -0.4586 0.2870 -0.0617 0.195 Uiso 1 1 calc R U . . .
H27B H -0.4669 0.4571 -0.0903 0.195 Uiso 1 1 calc R U . . .
H27C H -0.5378 0.4485 -0.0485 0.195 Uiso 1 1 calc R U . . .
C28 C 0.4311(6) -0.1035(9) 0.27264(19) 0.0696(19) Uani 1 1 d . . . . .
H28A H 0.4682 -0.0312 0.2517 0.104 Uiso 1 1 calc R U . . .
H28B H 0.4218 -0.2234 0.2623 0.104 Uiso 1 1 calc R U . . .
H28C H 0.4788 -0.1051 0.2976 0.104 Uiso 1 1 calc R U . . .
C29 C 0.2639(7) -0.1222(10) 0.32193(17) 0.081(2) Uani 1 1 d . . . . .
H29A H 0.3167 -0.1018 0.3451 0.122 Uiso 1 1 calc R U . . .
H29B H 0.2591 -0.2483 0.3163 0.122 Uiso 1 1 calc R U . . .
H29C H 0.1875 -0.0776 0.3288 0.122 Uiso 1 1 calc R U . . .
C30 C 0.1646(5) -0.2175(8) 0.13685(16) 0.0519(15) Uani 1 1 d . . . . .
H30A H 0.1810 -0.1361 0.1143 0.078 Uiso 1 1 calc R U . . .
H30B H 0.1289 -0.3239 0.1257 0.078 Uiso 1 1 calc R U . . .
H30C H 0.2365 -0.2483 0.1511 0.078 Uiso 1 1 calc R U . . .
C31 C 0.6159(5) 0.2014(8) 0.51258(16) 0.0480(14) Uani 1 1 d . . . . .
H31A H 0.6158 0.3272 0.5051 0.058 Uiso 1 1 calc R U . . .
H31B H 0.5510 0.1446 0.4979 0.058 Uiso 1 1 calc R U . . .
C32 C 0.5973(5) 0.1837(8) 0.55973(16) 0.0533(15) Uani 1 1 d . . . . .
H32A H 0.6574 0.2517 0.5745 0.064 Uiso 1 1 calc R U . . .
H32B H 0.5217 0.2344 0.5668 0.064 Uiso 1 1 calc R U . . .
C33 C 0.6018(5) -0.0080(8) 0.57414(16) 0.0483(14) Uani 1 1 d . . . . .
H33 H 0.5379 -0.0724 0.5599 0.058 Uiso 1 1 calc R U . . .
C34 C 0.7160(5) -0.1027(7) 0.56370(16) 0.0448(13) Uani 1 1 d . . . . .
C35 C 0.7341(4) -0.0785(7) 0.51567(14) 0.0362(12) Uani 1 1 d . . . . .
H35 H 0.6650 -0.1355 0.5029 0.043 Uiso 1 1 calc R U . . .
C36 C 0.8372(5) -0.1829(8) 0.49814(15) 0.0472(14) Uani 1 1 d . . . . .
H36A H 0.9097 -0.1221 0.5055 0.057 Uiso 1 1 calc R U . . .
H36B H 0.8393 -0.3011 0.5107 0.057 Uiso 1 1 calc R U . . .
C37 C 0.8280(5) -0.2007(7) 0.45153(16) 0.0500(15) Uani 1 1 d . . . . .
H37A H 0.7577 -0.2680 0.4445 0.060 Uiso 1 1 calc R U . . .
H37B H 0.8948 -0.2685 0.4416 0.060 Uiso 1 1 calc R U . . .
C38 C 0.8237(4) -0.0194(7) 0.42824(14) 0.0347(11) Uani 1 1 d . . . . .
C39 C 0.7271(4) 0.0987(6) 0.44923(15) 0.0354(12) Uani 1 1 d . . . . .
H39 H 0.6539 0.0340 0.4436 0.042 Uiso 1 1 calc R U . . .
C40 C 0.7319(4) 0.1160(7) 0.49799(15) 0.0366(12) Uani 1 1 d . . . . .
C41 C 0.7118(5) 0.2782(7) 0.42545(15) 0.0449(13) Uani 1 1 d . . . . .
H41A H 0.6500 0.3469 0.4386 0.054 Uiso 1 1 calc R U . . .
H41B H 0.7839 0.3465 0.4278 0.054 Uiso 1 1 calc R U . . .
C42 C 0.6817(5) 0.2523(7) 0.37965(15) 0.0427(13) Uani 1 1 d . . . . .
H42 H 0.6067 0.1886 0.3773 0.051 Uiso 1 1 calc R U . . .
C43 C 0.7758(4) 0.1413(7) 0.35953(14) 0.0391(12) Uani 1 1 d . . . . .
H43 H 0.8505 0.2034 0.3642 0.047 Uiso 1 1 calc R U . . .
C44 C 0.7863(4) -0.0436(7) 0.38041(15) 0.0418(13) Uani 1 1 d . . . . .
C45 C 0.8746(6) -0.1337(9) 0.35131(17) 0.0646(18) Uani 1 1 d . . . . .
H45A H 0.9542 -0.1004 0.3590 0.078 Uiso 1 1 calc R U . . .
H45B H 0.8675 -0.2630 0.3528 0.078 Uiso 1 1 calc R U . . .
C46 C 0.8441(7) -0.0669(9) 0.30723(17) 0.073(2) Uani 1 1 d . . . . .
H46A H 0.8024 -0.1587 0.2916 0.088 Uiso 1 1 calc R U . . .
H46B H 0.9150 -0.0366 0.2922 0.088 Uiso 1 1 calc R U . . .
C47 C 0.7659(5) 0.1007(8) 0.31236(16) 0.0510(15) Uani 1 1 d . . . . .
H47 H 0.6847 0.0660 0.3062 0.061 Uiso 1 1 calc R U . . .
C48 C 0.6707(5) -0.1469(7) 0.37536(16) 0.0527(15) Uani 1 1 d . . . . .
H48A H 0.6483 -0.1501 0.3462 0.079 Uiso 1 1 calc R U . . .
H48B H 0.6105 -0.0883 0.3911 0.079 Uiso 1 1 calc R U . . .
H48C H 0.6809 -0.2668 0.3856 0.079 Uiso 1 1 calc R U . . .
C49 C 0.8337(5) 0.2350(8) 0.51328(17) 0.0565(16) Uani 1 1 d . . . . .
H49A H 0.8447 0.3316 0.4938 0.085 Uiso 1 1 calc R U . . .
H49B H 0.9042 0.1651 0.5151 0.085 Uiso 1 1 calc R U . . .
H49C H 0.8158 0.2827 0.5404 0.085 Uiso 1 1 calc R U . . .
C50 C 0.7970(6) 0.2553(9) 0.28404(17) 0.0587(16) Uani 1 1 d . . . . .
C51 C 0.9163(6) 0.3324(12) 0.2872(2) 0.091(2) Uani 1 1 d . . . . .
H51A H 0.9503 0.3376 0.2598 0.136 Uiso 1 1 calc R U . . .
H51B H 0.9641 0.2588 0.3052 0.136 Uiso 1 1 calc R U . . .
H51C H 0.9118 0.4510 0.2987 0.136 Uiso 1 1 calc R U . . .
C52 C 0.7200(7) 0.3178(10) 0.2569(2) 0.084(2) Uani 1 1 d . . . . .
H52 H 0.6470 0.2621 0.2567 0.101 Uiso 1 1 calc R U . . .
C53 C 0.7347(9) 0.4695(13) 0.2257(3) 0.122(4) Uani 1 1 d D . . . .
H53A H 0.8168 0.4949 0.2230 0.147 Uiso 0.5 1 d R U P A 1
H53B H 0.6935 0.5741 0.2349 0.147 Uiso 0.5 1 d R U P A 1
H53C H 0.7922 0.4324 0.2057 0.147 Uiso 0.5 1 d R U P B 2
H53D H 0.7663 0.5691 0.2411 0.147 Uiso 0.5 1 d R U P B 2
C55 C 0.5964(6) 0.4781(10) 0.1643(2) 0.0698(18) Uani 1 1 d D . . . .
C58 C 0.6950(6) -0.3036(8) 0.57214(19) 0.0715(19) Uani 1 1 d . . . . .
H58A H 0.7685 -0.3662 0.5716 0.107 Uiso 1 1 calc R U . . .
H58B H 0.6435 -0.3513 0.5509 0.107 Uiso 1 1 calc R U . . .
H58C H 0.6599 -0.3181 0.5992 0.107 Uiso 1 1 calc R U . . .
C59 C 0.8167(5) -0.0392(10) 0.59153(17) 0.0634(17) Uani 1 1 d . . . . .
H59A H 0.8193 0.0893 0.5914 0.095 Uiso 1 1 calc R U . . .
H59B H 0.8893 -0.0857 0.5811 0.095 Uiso 1 1 calc R U . . .
H59C H 0.8051 -0.0809 0.6197 0.095 Uiso 1 1 calc R U . . .
C60 C 0.9449(4) 0.0679(9) 0.43100(17) 0.0563(16) Uani 1 1 d . . . . .
H60A H 0.9740 0.0609 0.4593 0.084 Uiso 1 1 calc R U . . .
H60B H 0.9391 0.1911 0.4227 0.084 Uiso 1 1 calc R U . . .
H60C H 0.9978 0.0064 0.4127 0.084 Uiso 1 1 calc R U . . .
C54 C 0.6878(15) 0.413(2) 0.1857(5) 0.090(4) Uani 0.5 1 d . U P C 1
H54 H 0.7265 0.3172 0.1732 0.109 Uiso 0.5 1 calc R U P C 1
C56 C 0.5241(16) 0.631(2) 0.1735(5) 0.116(4) Uani 0.6 1 d . U P C 1
H56A H 0.4769 0.6054 0.1975 0.174 Uiso 0.6 1 calc R U P C 1
H56B H 0.4741 0.6560 0.1498 0.174 Uiso 0.6 1 calc R U P C 1
H56C H 0.5730 0.7325 0.1792 0.174 Uiso 0.6 1 calc R U P C 1
C57 C 0.567(2) 0.408(3) 0.1192(6) 0.118(5) Uani 0.5 1 d . U P C 1
H57A H 0.6216 0.3149 0.1119 0.177 Uiso 0.5 1 calc R U P C 1
H57B H 0.5735 0.5044 0.0994 0.177 Uiso 0.5 1 calc R U P C 1
H57C H 0.4889 0.3609 0.1184 0.177 Uiso 0.5 1 calc R U P C 1
C54' C 0.6337(14) 0.529(2) 0.2029(4) 0.098(4) Uani 0.5 1 d D U P C 2
H54' H 0.5876 0.6143 0.2163 0.117 Uiso 0.5 1 calc R U P C 2
C56' C 0.477(2) 0.541(4) 0.1511(7) 0.111(5) Uani 0.4 1 d . U P C 2
H56D H 0.4310 0.5633 0.1755 0.167 Uiso 0.4 1 calc R U P C 2
H56E H 0.4402 0.4514 0.1341 0.167 Uiso 0.4 1 calc R U P C 2
H56F H 0.4847 0.6499 0.1352 0.167 Uiso 0.4 1 calc R U P C 2
C57' C 0.6392(18) 0.348(3) 0.1364(6) 0.117(5) Uani 0.5 1 d . U P C 2
H57D H 0.6908 0.4035 0.1167 0.175 Uiso 0.5 1 calc R U P C 2
H57E H 0.5746 0.2936 0.1216 0.175 Uiso 0.5 1 calc R U P C 2
H57F H 0.6813 0.2579 0.1519 0.175 Uiso 0.5 1 calc R U P C 2

loop_
_atom_site_aniso_label
_atom_site_aniso_U_11
_atom_site_aniso_U_22
_atom_site_aniso_U_33
_atom_site_aniso_U_23
_atom_site_aniso_U_13
_atom_site_aniso_U_12
O1 0.082(3) 0.089(4) 0.070(3) -0.026(3) -0.029(3) 0.012(3)
O2 0.108(4) 0.053(3) 0.048(2) 0.022(2) -0.016(2) -0.008(3)
O3 0.068(3) 0.073(3) 0.038(2) 0.005(2) 0.0100(18) 0.006(2)
O4 0.099(3) 0.042(2) 0.049(2) 0.013(2) 0.014(2) 0.013(2)
C1 0.058(4) 0.048(4) 0.053(3) -0.008(3) -0.007(3) 0.002(3)
C2 0.074(4) 0.049(4) 0.068(4) -0.012(3) -0.018(3) 0.003(3)
C3 0.057(4) 0.071(4) 0.044(3) -0.019(3) -0.012(3) 0.004(3)
C4 0.061(4) 0.059(4) 0.038(3) -0.001(3) -0.009(3) 0.011(3)
C5 0.057(3) 0.043(3) 0.034(3) 0.001(3) -0.005(2) 0.007(3)
C6 0.060(4) 0.042(3) 0.048(3) 0.004(3) -0.008(3) 0.009(3)
C7 0.067(4) 0.032(3) 0.048(3) 0.003(3) -0.011(3) -0.003(3)
C8 0.048(3) 0.031(3) 0.034(3) -0.002(2) -0.001(2) 0.005(2)
C9 0.044(3) 0.037(3) 0.035(3) 0.000(2) 0.006(2) 0.006(2)
C10 0.047(3) 0.032(3) 0.044(3) -0.005(3) 0.001(2) 0.005(2)
C11 0.067(4) 0.042(3) 0.040(3) -0.001(3) 0.000(3) -0.002(3)
C12 0.059(4) 0.043(3) 0.042(3) 0.003(3) 0.002(3) 0.004(3)
C13 0.054(3) 0.037(3) 0.037(3) -0.004(2) -0.001(2) 0.005(3)
C14 0.049(3) 0.041(3) 0.038(3) -0.004(2) -0.005(2) 0.000(3)
C15 0.072(4) 0.047(4) 0.055(3) 0.003(3) -0.013(3) -0.005(3)
C16 0.077(5) 0.078(5) 0.058(4) 0.006(4) -0.015(3) -0.011(4)
C17 0.051(3) 0.065(4) 0.044(3) -0.001(3) -0.002(3) 0.007(3)
C18 0.048(3) 0.066(4) 0.042(3) 0.000(3) 0.002(3) 0.005(3)
C19 0.058(4) 0.063(4) 0.050(3) -0.004(3) -0.002(3) 0.004(3)
C20 0.051(3) 0.067(4) 0.041(3) -0.006(3) -0.010(3) 0.002(3)
C21 0.094(5) 0.110(6) 0.049(4) -0.017(4) -0.013(4) 0.022(5)
C22 0.064(4) 0.099(6) 0.045(3) 0.001(4) -0.010(3) 0.015(4)
C23 0.124(7) 0.090(6) 0.070(5) 0.010(5) -0.014(5) -0.005(5)
C24 0.107(7) 0.142(10) 0.093(6) 0.018(6) -0.028(5) -0.016(7)
C25 0.079(5) 0.129(8) 0.056(4) 0.009(5) -0.014(4) 0.040(5)
C26 0.193(12) 0.141(11) 0.133(9) 0.010(8) -0.029(8) 0.025(9)
C27 0.140(9) 0.142(10) 0.107(7) 0.006(7) -0.035(6) 0.009(7)
C28 0.077(5) 0.064(4) 0.067(4) -0.008(3) -0.035(3) 0.020(4)
C29 0.109(6) 0.092(6) 0.043(3) 0.008(4) -0.014(4) -0.008(5)
C30 0.070(4) 0.043(3) 0.042(3) -0.006(3) -0.003(3) 0.013(3)
C31 0.046(3) 0.051(4) 0.048(3) 0.006(3) 0.006(3) 0.015(3)
C32 0.052(3) 0.063(4) 0.045(3) 0.000(3) 0.009(3) 0.013(3)
C33 0.046(3) 0.053(4) 0.046(3) 0.000(3) -0.004(3) -0.004(3)
C34 0.045(3) 0.049(3) 0.040(3) 0.000(3) -0.003(2) 0.005(3)
C35 0.034(3) 0.041(3) 0.033(2) -0.001(2) -0.004(2) 0.004(2)
C36 0.046(3) 0.047(3) 0.049(3) 0.002(3) -0.002(3) 0.021(3)
C37 0.056(4) 0.044(3) 0.049(3) -0.007(3) -0.001(3) 0.022(3)
C38 0.031(3) 0.037(3) 0.036(2) -0.004(2) 0.002(2) 0.003(2)
C39 0.025(2) 0.028(3) 0.053(3) 0.005(2) -0.002(2) -0.002(2)
C40 0.036(3) 0.037(3) 0.037(3) -0.007(2) 0.003(2) -0.004(2)
C41 0.052(3) 0.038(3) 0.045(3) -0.004(3) 0.012(3) 0.008(3)
C42 0.056(3) 0.029(3) 0.044(3) 0.011(2) 0.008(3) 0.004(3)
C43 0.039(3) 0.042(3) 0.036(3) 0.001(2) 0.003(2) -0.004(2)
C44 0.043(3) 0.036(3) 0.047(3) -0.009(3) 0.002(2) -0.002(2)
C45 0.078(4) 0.061(4) 0.055(4) -0.010(3) 0.009(3) 0.018(4)
C46 0.108(6) 0.066(5) 0.047(3) -0.010(3) 0.021(4) 0.019(4)
C47 0.061(4) 0.044(3) 0.048(3) -0.004(3) 0.006(3) -0.006(3)
C48 0.083(4) 0.033(3) 0.042(3) -0.004(3) -0.006(3) -0.014(3)
C49 0.061(4) 0.057(4) 0.051(3) -0.010(3) -0.002(3) -0.009(3)
C50 0.070(4) 0.064(4) 0.043(3) 0.000(3) 0.010(3) -0.010(4)
C51 0.078(5) 0.109(6) 0.086(5) 0.013(5) 0.025(4) -0.020(5)
C52 0.100(6) 0.072(5) 0.080(5) 0.023(4) -0.012(4) -0.028(4)
C53 0.158(9) 0.111(8) 0.097(6) 0.055(6) -0.025(6) -0.040(7)
C55 0.075(5) 0.063(4) 0.072(4) 0.008(4) 0.012(4) 0.014(4)
C58 0.105(5) 0.050(4) 0.060(4) 0.013(3) 0.011(4) 0.012(4)
C59 0.060(4) 0.082(5) 0.048(3) -0.007(3) -0.011(3) 0.014(4)
C60 0.028(3) 0.085(5) 0.056(3) -0.004(3) -0.002(3) 0.003(3)
C54 0.108(9) 0.096(9) 0.069(7) 0.028(7) 0.018(6) 0.033(7)
C56 0.140(10) 0.111(10) 0.097(9) 0.015(8) 0.021(8) 0.051(8)
C57 0.151(12) 0.105(10) 0.098(10) -0.002(9) -0.016(9) 0.003(10)
C54' 0.115(9) 0.102(9) 0.077(7) 0.027(7) 0.020(7) 0.034(7)
C56' 0.135(12) 0.101(11) 0.098(11) 0.011(9) -0.005(10) 0.027(10)
C57' 0.130(11) 0.108(10) 0.111(10) -0.007(9) 0.006(9) 0.019(9)

loop_
_atom_type_symbol
_atom_type_description
_atom_type_scat_dispersion_real
_atom_type_scat_dispersion_imag
_atom_type_scat_source
C C 0.0033 0.0016 'International Tables Vol C Tables 4.2.6.8 and 6.1.1.4'
H H 0.0000 0.0000 'International Tables Vol C Tables 4.2.6.8 and 6.1.1.4'
O O 0.0106 0.0060 'International Tables Vol C Tables 4.2.6.8 and 6.1.1.4'

loop_
_geom_angle_atom_site_label_1
_geom_angle_atom_site_label_2
_geom_angle_atom_site_label_3
_geom_angle
C3 O1 H1 109.5
C12 O2 H2 109.5
C33 O3 H3 109.5
C42 O4 H4 109.5
C2 C1 C10 112.4(5)
C2 C1 H1A 109.1
C10 C1 H1A 109.1
C2 C1 H1B 109.1
C10 C1 H1B 109.1
H1A C1 H1B 107.8
C3 C2 C1 112.9(5)
C3 C2 H2A 109.0
C1 C2 H2A 109.0
C3 C2 H2B 109.0
C1 C2 H2B 109.0
H2A C2 H2B 107.8
O1 C3 C2 110.4(5)
O1 C3 C4 109.2(5)
C2 C3 C4 113.9(5)
O1 C3 H3A 107.7
C2 C3 H3A 107.7
C4 C3 H3A 107.7
C3 C4 C29 107.1(5)
C3 C4 C28 109.5(5)
C29 C4 C28 107.4(5)
C3 C4 C5 108.2(5)
C29 C4 C5 110.1(5)
C28 C4 C5 114.3(4)
C6 C5 C4 113.4(4)
C6 C5 C10 111.1(4)
C4 C5 C10 118.4(5)
C6 C5 H5 104.0
C4 C5 H5 104.0
C10 C5 H5 104.0
C7 C6 C5 110.9(4)
C7 C6 H6A 109.5
C5 C6 H6A 109.5
C7 C6 H6B 109.5
C5 C6 H6B 109.5
H6A C6 H6B 108.0
C6 C7 C8 113.5(5)
C6 C7 H7A 108.9
C8 C7 H7A 108.9
C6 C7 H7B 108.9
C8 C7 H7B 108.9
H7A C7 H7B 107.7
C30 C8 C7 107.7(4)
C30 C8 C9 112.6(4)
C7 C8 C9 108.3(4)
C30 C8 C14 110.0(4)
C7 C8 C14 111.1(4)
C9 C8 C14 107.2(4)
C11 C9 C8 111.4(4)
C11 C9 C10 113.6(4)
C8 C9 C10 117.2(4)
C11 C9 H9 104.4
C8 C9 H9 104.4
C10 C9 H9 104.4
C19 C10 C1 108.0(4)
C19 C10 C5 114.7(4)
C1 C10 C5 106.1(4)
C19 C10 C9 111.8(4)
C1 C10 C9 109.1(4)
C5 C10 C9 106.9(4)
C12 C11 C9 113.4(4)
C12 C11 H11A 108.9
C9 C11 H11A 108.9
C12 C11 H11B 108.9
C9 C11 H11B 108.9
H11A C11 H11B 107.7
O2 C12 C13 112.1(4)
O2 C12 C11 105.5(4)
C13 C12 C11 110.2(5)
O2 C12 H12 109.6
C13 C12 H12 109.6
C11 C12 H12 109.6
C12 C13 C17 119.4(5)
C12 C13 C14 111.6(4)
C17 C13 C14 105.6(4)
C12 C13 H13 106.5
C17 C13 H13 106.5
C14 C13 H13 106.5
C15 C14 C18 105.7(5)
C15 C14 C13 99.8(4)
C18 C14 C13 111.4(4)
C15 C14 C8 117.2(4)
C18 C14 C8 112.4(4)
C13 C14 C8 109.7(4)
C14 C15 C16 104.8(5)
C14 C15 H15A 110.8
C16 C15 H15A 110.8
C14 C15 H15B 110.8
C16 C15 H15B 110.8
H15A C15 H15B 108.9
C17 C16 C15 107.9(5)
C17 C16 H16A 110.1
C15 C16 H16A 110.1
C17 C16 H16B 110.1
C15 C16 H16B 110.1
H16A C16 H16B 108.4
C20 C17 C13 115.2(5)
C20 C17 C16 115.4(5)
C13 C17 C16 102.8(5)
C20 C17 H17 107.7
C13 C17 H17 107.7
C16 C17 H17 107.7
C14 C18 H18A 109.5
C14 C18 H18B 109.5
H18A C18 H18B 109.5
C14 C18 H18C 109.5
H18A C18 H18C 109.5
H18B C18 H18C 109.5
C10 C19 H19A 109.5
C10 C19 H19B 109.5
H19A C19 H19B 109.5
C10 C19 H19C 109.5
H19A C19 H19C 109.5
H19B C19 H19C 109.5
C22 C20 C17 120.6(6)
C22 C20 C21 121.3(5)
C17 C20 C21 118.0(5)
C20 C21 H21A 109.5
C20 C21 H21B 109.5
H21A C21 H21B 109.5
C20 C21 H21C 109.5
H21A C21 H21C 109.5
H21B C21 H21C 109.5
C20 C22 C23 128.5(7)
C20 C22 H22 115.7
C23 C22 H22 115.7
C24 C23 C22 110.6(7)
C24 C23 H23A 109.5
C22 C23 H23A 109.5
C24 C23 H23B 109.5
C22 C23 H23B 109.5
H23A C23 H23B 108.1
C25 C24 C23 127.3(9)
C25 C24 H24 116.4
C23 C24 H24 116.4
C24 C25 C27 128.9(10)
C24 C25 C26 118.2(10)
C27 C25 C26 112.8(8)
C25 C26 H26A 109.5
C25 C26 H26B 109.5
H26A C26 H26B 109.5
C25 C26 H26C 109.5
H26A C26 H26C 109.5
H26B C26 H26C 109.5
C25 C27 H27A 109.5
C25 C27 H27B 109.5
H27A C27 H27B 109.5
C25 C27 H27C 109.5
H27A C27 H27C 109.5
H27B C27 H27C 109.5
C4 C28 H28A 109.5
C4 C28 H28B 109.5
H28A C28 H28B 109.5
C4 C28 H28C 109.5
H28A C28 H28C 109.5
H28B C28 H28C 109.5
C4 C29 H29A 109.5
C4 C29 H29B 109.5
H29A C29 H29B 109.5
C4 C29 H29C 109.5
H29A C29 H29C 109.5
H29B C29 H29C 109.5
C8 C30 H30A 109.5
C8 C30 H30B 109.5
H30A C30 H30B 109.5
C8 C30 H30C 109.5
H30A C30 H30C 109.5
H30B C30 H30C 109.5
C32 C31 C40 112.9(4)
C32 C31 H31A 109.0
C40 C31 H31A 109.0
C32 C31 H31B 109.0
C40 C31 H31B 109.0
H31A C31 H31B 107.8
C33 C32 C31 112.2(5)
C33 C32 H32A 109.2
C31 C32 H32A 109.2
C33 C32 H32B 109.2
C31 C32 H32B 109.2
H32A C32 H32B 107.9
O3 C33 C32 109.8(5)
O3 C33 C34 110.0(4)
C32 C33 C34 113.8(5)
O3 C33 H33 107.7
C32 C33 H33 107.7
C34 C33 H33 107.7
C59 C34 C33 111.7(5)
C59 C34 C58 108.7(5)
C33 C34 C58 106.2(5)
C59 C34 C35 115.5(5)
C33 C34 C35 106.5(4)
C58 C34 C35 107.9(4)
C36 C35 C34 114.3(4)
C36 C35 C40 110.8(4)
C34 C35 C40 117.5(4)
C36 C35 H35 104.2
C34 C35 H35 104.2
C40 C35 H35 104.2
C37 C36 C35 111.4(4)
C37 C36 H36A 109.4
C35 C36 H36A 109.4
C37 C36 H36B 109.4
C35 C36 H36B 109.4
H36A C36 H36B 108.0
C36 C37 C38 113.7(4)
C36 C37 H37A 108.8
C38 C37 H37A 108.8
C36 C37 H37B 108.8
C38 C37 H37B 108.8
H37A C37 H37B 107.7
C60 C38 C37 108.8(4)
C60 C38 C39 112.0(4)
C37 C38 C39 107.9(4)
C60 C38 C44 109.7(4)
C37 C38 C44 111.6(4)
C39 C38 C44 106.9(4)
C41 C39 C40 114.7(4)
C41 C39 C38 110.8(4)
C40 C39 C38 117.1(4)
C41 C39 H39 104.2
C40 C39 H39 104.2
C38 C39 H39 104.2
C49 C40 C31 108.2(4)
C49 C40 C35 114.6(4)
C31 C40 C35 106.7(4)
C49 C40 C39 112.4(4)
C31 C40 C39 108.3(4)
C35 C40 C39 106.4(4)
C42 C41 C39 112.7(4)
C42 C41 H41A 109.1
C39 C41 H41A 109.1
C42 C41 H41B 109.1
C39 C41 H41B 109.1
H41A C41 H41B 107.8
O4 C42 C43 113.5(4)
O4 C42 C41 107.3(4)
C43 C42 C41 109.1(4)
O4 C42 H42 109.0
C43 C42 H42 109.0
C41 C42 H42 109.0
C42 C43 C47 118.7(4)
C42 C43 C44 111.3(4)
C47 C43 C44 104.5(4)
C42 C43 H43 107.2
C47 C43 H43 107.2
C44 C43 H43 107.2
C45 C44 C48 106.5(5)
C45 C44 C43 100.4(4)
C48 C44 C43 110.1(4)
C45 C44 C38 117.3(4)
C48 C44 C38 112.3(4)
C43 C44 C38 109.4(4)
C46 C45 C44 105.6(5)
C46 C45 H45A 110.6
C44 C45 H45A 110.6
C46 C45 H45B 110.6
C44 C45 H45B 110.6
H45A C45 H45B 108.8
C45 C46 C47 107.0(4)
C45 C46 H46A 110.3
C47 C46 H46A 110.3
C45 C46 H46B 110.3
C47 C46 H46B 110.3
H46A C46 H46B 108.6
C50 C47 C43 114.8(5)
C50 C47 C46 114.7(5)
C43 C47 C46 103.1(4)
C50 C47 H47 108.0
C43 C47 H47 108.0
C46 C47 H47 108.0
C44 C48 H48A 109.5
C44 C48 H48B 109.5
H48A C48 H48B 109.5
C44 C48 H48C 109.5
H48A C48 H48C 109.5
H48B C48 H48C 109.5
C40 C49 H49A 109.5
C40 C49 H49B 109.5
H49A C49 H49B 109.5
C40 C49 H49C 109.5
H49A C49 H49C 109.5
H49B C49 H49C 109.5
C52 C50 C51 121.0(6)
C52 C50 C47 120.5(6)
C51 C50 C47 118.6(6)
C50 C51 H51A 109.5
C50 C51 H51B 109.5
H51A C51 H51B 109.5
C50 C51 H51C 109.5
H51A C51 H51C 109.5
H51B C51 H51C 109.5
C50 C52 C53 128.3(7)
C50 C52 H52 115.9
C53 C52 H52 115.9
C54' C53 C52 118.2(10)
C54 C53 C52 108.4(9)
C54 C53 H53A 109.4
C52 C53 H53A 108.8
C54 C53 H53B 109.3
C52 C53 H53B 110.5
H53A C53 H53B 110.4
C54' C53 H53C 107.8
C52 C53 H53C 107.5
C54' C53 H53D 108.2
C52 C53 H53D 106.8
H53C C53 H53D 108.0
C54' C55 C57' 131.5(12)
C54 C55 C56 129.3(12)
C54' C55 C56' 116.2(13)
C57' C55 C56' 111.1(14)
C54 C55 C57 120.3(12)
C56 C55 C57 109.6(11)
C34 C58 H58A 109.5
C34 C58 H58B 109.5
H58A C58 H58B 109.5
C34 C58 H58C 109.5
H58A C58 H58C 109.5
H58B C58 H58C 109.5
C34 C59 H59A 109.5
C34 C59 H59B 109.5
H59A C59 H59B 109.5
C34 C59 H59C 109.5
H59A C59 H59C 109.5
H59B C59 H59C 109.5
C38 C60 H60A 109.5
C38 C60 H60B 109.5
H60A C60 H60B 109.5
C38 C60 H60C 109.5
H60A C60 H60C 109.5
H60B C60 H60C 109.5
C55 C54 C53 128.7(15)
C55 C54 H54 115.7
C53 C54 H54 115.7
C55 C56 H56A 109.5
C55 C56 H56B 109.5
H56A C56 H56B 109.5
C55 C56 H56C 109.5
H56A C56 H56C 109.5
H56B C56 H56C 109.5
C55 C57 H57A 109.5
C55 C57 H57B 109.5
H57A C57 H57B 109.5
C55 C57 H57C 109.5
H57A C57 H57C 109.5
H57B C57 H57C 109.5
C55 C54' C53 128.1(14)
C55 C54' H54' 115.9
C53 C54' H54' 115.9
C55 C56' H56D 109.5
C55 C56' H56E 109.5
H56D C56' H56E 109.5
C55 C56' H56F 109.5
H56D C56' H56F 109.5
H56E C56' H56F 109.5
C55 C57' H57D 109.5
C55 C57' H57E 109.5
H57D C57' H57E 109.5
C55 C57' H57F 109.5
H57D C57' H57F 109.5
H57E C57' H57F 109.5

loop_
_geom_bond_atom_site_label_1
_geom_bond_atom_site_label_2
_geom_bond_distance
O1 C3 1.427(6)
O1 H1 0.8200
O2 C12 1.442(6)
O2 H2 0.8200
O3 C33 1.441(6)
O3 H3 0.8200
O4 C42 1.439(6)
O4 H4 0.8200
C1 C2 1.520(8)
C1 C10 1.549(7)
C1 H1A 0.9700
C1 H1B 0.9700
C2 C3 1.506(9)
C2 H2A 0.9700
C2 H2B 0.9700
C3 C4 1.538(9)
C3 H3A 0.9800
C4 C29 1.541(8)
C4 C28 1.545(8)
C4 C5 1.547(7)
C5 C6 1.534(8)
C5 C10 1.552(7)
C5 H5 0.9800
C6 C7 1.519(7)
C6 H6A 0.9700
C6 H6B 0.9700
C7 C8 1.539(7)
C7 H7A 0.9700
C7 H7B 0.9700
C8 C30 1.539(7)
C8 C9 1.554(7)
C8 C14 1.577(7)
C9 C11 1.546(7)
C9 C10 1.562(7)
C9 H9 0.9800
C10 C19 1.542(7)
C11 C12 1.524(7)
C11 H11A 0.9700
C11 H11B 0.9700
C12 C13 1.505(7)
C12 H12 0.9800
C13 C17 1.531(7)
C13 C14 1.547(7)
C13 H13 0.9800
C14 C15 1.533(7)
C14 C18 1.543(7)
C15 C16 1.536(8)
C15 H15A 0.9700
C15 H15B 0.9700
C16 C17 1.535(9)
C16 H16A 0.9700
C16 H16B 0.9700
C17 C20 1.495(7)
C17 H17 0.9800
C18 H18A 0.9600
C18 H18B 0.9600
C18 H18C 0.9600
C19 H19A 0.9600
C19 H19B 0.9600
C19 H19C 0.9600
C20 C22 1.311(8)
C20 C21 1.499(8)
C21 H21A 0.9600
C21 H21B 0.9600
C21 H21C 0.9600
C22 C23 1.544(9)
C22 H22 0.9300
C23 C24 1.533(13)
C23 H23A 0.9700
C23 H23B 0.9700
C24 C25 1.287(10)
C24 H24 0.9300
C25 C27 1.469(11)
C25 C26 1.520(14)
C26 H26A 0.9600
C26 H26B 0.9600
C26 H26C 0.9600
C27 H27A 0.9600
C27 H27B 0.9600
C27 H27C 0.9600
C28 H28A 0.9600
C28 H28B 0.9600
C28 H28C 0.9600
C29 H29A 0.9600
C29 H29B 0.9600
C29 H29C 0.9600
C30 H30A 0.9600
C30 H30B 0.9600
C30 H30C 0.9600
C31 C32 1.525(7)
C31 C40 1.544(7)
C31 H31A 0.9700
C31 H31B 0.9700
C32 C33 1.505(8)
C32 H32A 0.9700
C32 H32B 0.9700
C33 C34 1.521(7)
C33 H33 0.9800
C34 C59 1.520(7)
C34 C58 1.543(8)
C34 C35 1.557(7)
C35 C36 1.522(6)
C35 C40 1.559(7)
C35 H35 0.9800
C36 C37 1.494(7)
C36 H36A 0.9700
C36 H36B 0.9700
C37 C38 1.545(7)
C37 H37A 0.9700
C37 H37B 0.9700
C38 C60 1.529(7)
C38 C39 1.567(6)
C38 C44 1.589(6)
C39 C41 1.549(7)
C39 C40 1.560(7)
C39 H39 0.9800
C40 C49 1.537(7)
C41 C42 1.508(7)
C41 H41A 0.9700
C41 H41B 0.9700
C42 C43 1.505(7)
C42 H42 0.9800
C43 C47 1.536(7)
C43 C44 1.537(7)
C43 H43 0.9800
C44 C45 1.532(7)
C44 C48 1.534(7)
C45 C46 1.527(8)
C45 H45A 0.9700
C45 H45B 0.9700
C46 C47 1.547(8)
C46 H46A 0.9700
C46 H46B 0.9700
C47 C50 1.510(8)
C47 H47 0.9800
C48 H48A 0.9600
C48 H48B 0.9600
C48 H48C 0.9600
C49 H49A 0.9600
C49 H49B 0.9600
C49 H49C 0.9600
C50 C52 1.312(9)
C50 C51 1.479(9)
C51 H51A 0.9600
C51 H51B 0.9600
C51 H51C 0.9600
C52 C53 1.518(10)
C52 H52 0.9300
C53 C54' 1.427(15)
C53 C54 1.441(17)
C53 H53A 0.9591
C53 H53B 0.9594
C53 H53C 0.9601
C53 H53D 0.9587
C55 C54 1.332(16)
C55 C54' 1.353(15)
C55 C57' 1.408(19)
C55 C56 1.439(16)
C55 C56' 1.49(2)
C55 C57 1.565(19)
C58 H58A 0.9600
C58 H58B 0.9600
C58 H58C 0.9600
C59 H59A 0.9600
C59 H59B 0.9600
C59 H59C 0.9600
C60 H60A 0.9600
C60 H60B 0.9600
C60 H60C 0.9600
C54 H54 0.9300
C56 H56A 0.9600
C56 H56B 0.9600
C56 H56C 0.9600
C57 H57A 0.9600
C57 H57B 0.9600
C57 H57C 0.9600
C54' H54' 0.9300
C56' H56D 0.9600
C56' H56E 0.9600
C56' H56F 0.9600
C57' H57D 0.9600
C57' H57E 0.9600
C57' H57F 0.9600

loop_
_geom_hbond_atom_site_label_D
_geom_hbond_atom_site_label_H
_geom_hbond_atom_site_label_A
_geom_hbond_distance_DH
_geom_hbond_distance_HA
_geom_hbond_distance_DA
_geom_hbond_angle_DHA
_geom_hbond_site_symmetry_A
O3 H3 O4 0.82 2.23 2.957(6) 148.2 2_646
O1 H1 O3 0.82 2.03 2.833(6) 164.6 2_656
O3 H3 O4 0.82 2.23 2.957(6) 148.2 2_646
O1 H1 O3 0.82 2.03 2.833(6) 164.6 2_656
O3 H3 O4 0.82 2.23 2.957(6) 148.2 2_646
O3 H3 O4 0.82 2.23 2.957(6) 148.2 2_646
O1 H1 O3 0.82 2.03 2.833(6) 164.6 2_656
O3 H3 O4 0.82 2.23 2.957(6) 148.2 2_646
O1 H1 O3 0.82 2.03 2.833(6) 164.6 2_656
O3 H3 O4 0.82 2.23 2.957(6) 148.2 2_646
O1 H1 O3 0.82 2.03 2.833(6) 164.6 2_656
O3 H3 O4 0.82 2.23 2.957(6) 148.2 2_646
O1 H1 O3 0.82 2.03 2.833(6) 164.6 2_656
O1 H1 O3 0.82 2.03 2.833(6) 164.6 2_656
O3 H3 O4 0.82 2.23 2.957(6) 148.2 2_646
O1 H1 O3 0.82 2.03 2.833(6) 164.6 2_656
O3 H3 O4 0.82 2.23 2.957(6) 148.2 2_646
O1 H1 O3 0.82 2.03 2.833(6) 164.6 2_656
O3 H3 O4 0.82 2.23 2.957(6) 148.2 2_646

loop_
_geom_torsion_atom_site_label_1
_geom_torsion_atom_site_label_2
_geom_torsion_atom_site_label_3
_geom_torsion_atom_site_label_4
_geom_torsion
C10 C1 C2 C3 -57.9(7)
C1 C2 C3 O1 177.7(5)
C1 C2 C3 C4 54.4(7)
O1 C3 C4 C29 69.3(6)
C2 C3 C4 C29 -166.8(5)
O1 C3 C4 C28 -46.9(6)
C2 C3 C4 C28 77.0(6)
O1 C3 C4 C5 -172.1(5)
C2 C3 C4 C5 -48.2(7)
C3 C4 C5 C6 -176.5(5)
C29 C4 C5 C6 -59.7(6)
C28 C4 C5 C6 61.2(7)
C3 C4 C5 C10 50.7(6)
C29 C4 C5 C10 167.4(5)
C28 C4 C5 C10 -71.6(7)
C4 C5 C6 C7 162.9(4)
C10 C5 C6 C7 -60.8(6)
C5 C6 C7 C8 58.1(6)
C6 C7 C8 C30 71.1(6)
C6 C7 C8 C9 -50.9(6)
C6 C7 C8 C14 -168.4(4)
C30 C8 C9 C11 64.9(5)
C7 C8 C9 C11 -176.2(4)
C14 C8 C9 C11 -56.3(5)
C30 C8 C9 C10 -68.3(5)
C7 C8 C9 C10 50.6(6)
C14 C8 C9 C10 170.5(4)
C2 C1 C10 C19 -69.2(6)
C2 C1 C10 C5 54.2(6)
C2 C1 C10 C9 169.1(5)
C6 C5 C10 C19 -68.2(6)
C4 C5 C10 C19 65.6(6)
C6 C5 C10 C1 172.6(4)
C4 C5 C10 C1 -53.6(6)
C6 C5 C10 C9 56.3(5)
C4 C5 C10 C9 -169.9(4)
C11 C9 C10 C19 -59.6(6)
C8 C9 C10 C19 72.6(6)
C11 C9 C10 C1 59.8(5)
C8 C9 C10 C1 -167.9(4)
C11 C9 C10 C5 174.1(4)
C8 C9 C10 C5 -53.6(5)
C8 C9 C11 C12 54.8(6)
C10 C9 C11 C12 -170.3(4)
C9 C11 C12 O2 -174.7(4)
C9 C11 C12 C13 -53.4(6)
O2 C12 C13 C17 -62.4(6)
C11 C12 C13 C17 -179.6(4)
O2 C12 C13 C14 173.9(4)
C11 C12 C13 C14 56.7(6)
C12 C13 C14 C15 175.0(5)
C17 C13 C14 C15 43.8(5)
C12 C13 C14 C18 63.7(6)
C17 C13 C14 C18 -67.4(5)
C12 C13 C14 C8 -61.4(5)
C17 C13 C14 C8 167.5(4)
C30 C8 C14 C15 49.5(6)
C7 C8 C14 C15 -69.6(6)
C9 C8 C14 C15 172.3(4)
C30 C8 C14 C18 172.3(5)
C7 C8 C14 C18 53.1(6)
C9 C8 C14 C18 -65.0(5)
C30 C8 C14 C13 -63.2(5)
C7 C8 C14 C13 177.6(4)
C9 C8 C14 C13 59.5(5)
C18 C14 C15 C16 77.7(5)
C13 C14 C15 C16 -38.0(6)
C8 C14 C15 C16 -156.2(5)
C14 C15 C16 C17 19.8(7)
C12 C13 C17 C20 75.1(7)
C14 C13 C17 C20 -158.3(5)
C12 C13 C17 C16 -158.5(5)
C14 C13 C17 C16 -31.9(6)
C15 C16 C17 C20 133.6(5)
C15 C16 C17 C13 7.4(6)
C13 C17 C20 C22 -122.4(6)
C16 C17 C20 C22 117.9(7)
C13 C17 C20 C21 58.0(8)
C16 C17 C20 C21 -61.7(8)
C17 C20 C22 C23 -177.6(7)
C21 C20 C22 C23 2.0(11)
C20 C22 C23 C24 -142.7(8)
C22 C23 C24 C25 -126.6(9)
C23 C24 C25 C27 2.2(16)
C23 C24 C25 C26 -176.3(9)
C40 C31 C32 C33 -56.1(7)
C31 C32 C33 O3 -178.8(4)
C31 C32 C33 C34 57.5(6)
O3 C33 C34 C59 -50.4(6)
C32 C33 C34 C59 73.2(6)
O3 C33 C34 C58 67.9(6)
C32 C33 C34 C58 -168.4(5)
O3 C33 C34 C35 -177.3(4)
C32 C33 C34 C35 -53.6(6)
C59 C34 C35 C36 62.1(6)
C33 C34 C35 C36 -173.3(5)
C58 C34 C35 C36 -59.6(6)
C59 C34 C35 C40 -70.3(6)
C33 C34 C35 C40 54.3(6)
C58 C34 C35 C40 168.0(5)
C34 C35 C36 C37 162.3(5)
C40 C35 C36 C37 -62.2(6)
C35 C36 C37 C38 58.9(6)
C36 C37 C38 C60 71.3(6)
C36 C37 C38 C39 -50.4(6)
C36 C37 C38 C44 -167.5(4)
C60 C38 C39 C41 64.3(5)
C37 C38 C39 C41 -176.0(4)
C44 C38 C39 C41 -55.9(5)
C60 C38 C39 C40 -69.8(5)
C37 C38 C39 C40 49.8(5)
C44 C38 C39 C40 170.0(4)
C32 C31 C40 C49 -71.9(6)
C32 C31 C40 C35 51.7(6)
C32 C31 C40 C39 165.9(5)
C36 C35 C40 C49 -68.0(5)
C34 C35 C40 C49 66.0(6)
C36 C35 C40 C31 172.3(4)
C34 C35 C40 C31 -53.7(5)
C36 C35 C40 C39 56.9(5)
C34 C35 C40 C39 -169.1(4)
C41 C39 C40 C49 -59.7(6)
C38 C39 C40 C49 72.7(6)
C41 C39 C40 C31 59.8(5)
C38 C39 C40 C31 -167.8(4)
C41 C39 C40 C35 174.1(4)
C38 C39 C40 C35 -53.5(5)
C40 C39 C41 C42 -167.6(4)
C38 C39 C41 C42 57.1(6)
C39 C41 C42 O4 179.5(4)
C39 C41 C42 C43 -57.2(6)
O4 C42 C43 C47 -58.9(6)
C41 C42 C43 C47 -178.5(4)
O4 C42 C43 C44 179.7(4)
C41 C42 C43 C44 60.1(5)
C42 C43 C44 C45 173.5(4)
C47 C43 C44 C45 44.2(5)
C42 C43 C44 C48 61.4(5)
C47 C43 C44 C48 -67.9(5)
C42 C43 C44 C38 -62.5(5)
C47 C43 C44 C38 168.2(4)
C60 C38 C44 C45 50.6(6)
C37 C38 C44 C45 -70.1(6)
C39 C38 C44 C45 172.1(5)
C60 C38 C44 C48 174.5(5)
C37 C38 C44 C48 53.8(6)
C39 C38 C44 C48 -63.9(5)
C60 C38 C44 C43 -62.9(5)
C37 C38 C44 C43 176.4(4)
C39 C38 C44 C43 58.7(5)
C48 C44 C45 C46 77.8(6)
C43 C44 C45 C46 -37.0(6)
C38 C44 C45 C46 -155.4(5)
C44 C45 C46 C47 16.8(7)
C42 C43 C47 C50 75.8(7)
C44 C43 C47 C50 -159.5(5)
C42 C43 C47 C46 -158.8(5)
C44 C43 C47 C46 -34.1(6)
C45 C46 C47 C50 136.0(6)
C45 C46 C47 C43 10.5(7)
C43 C47 C50 C52 -121.1(7)
C46 C47 C50 C52 119.8(7)
C43 C47 C50 C51 59.8(7)
C46 C47 C50 C51 -59.3(8)
C51 C50 C52 C53 -0.2(12)
C47 C50 C52 C53 -179.3(7)
C50 C52 C53 C54' -172.1(11)
C50 C52 C53 C54 134.5(11)
C54' C55 C54 C53 -3.9(13)
C57' C55 C54 C53 176.2(18)
C56 C55 C54 C53 5(2)
C56' C55 C54 C53 -55(6)
C57 C55 C54 C53 174.2(14)
C54' C53 C54 C55 3.9(13)
C52 C53 C54 C55 115.7(15)
C54 C55 C54' C53 4.0(13)
C57' C55 C54' C53 4(3)
C56 C55 C54' C53 -169.2(18)
C56' C55 C54' C53 170.6(16)
C54 C53 C54' C55 -3.8(13)
C52 C53 C54' C55 -94.7(16)
